data_7129179
loop_
_publ_author_name
'Mandal, Rajib'
'Barsu, Nagaraju'
'Garai, Bholanath'
'Das, Abir'
'Perekalin, Dmitry'
'Sundararaju, Basker'

_publ_section_title
;
 Room-temperature C--H bond alkynylation by merging cobalt and
 photocatalysts
;
_journal_name_full 'Chemical Communications'
_journal_paper_doi 10.1039/D1CC05263B
_journal_year 2021
_chemical_formula_moiety 'C31 H36 N2 O3'
_chemical_formula_sum 'C31 H36 N2 O3'
_chemical_formula_weight 484.62
_chemical_name_systematic 5AC
_space_group_crystal_system triclinic
_space_group_IT_number 2
_space_group_name_Hall '-P 1'
_space_group_name_H-M_alt 'P -1'
_atom_sites_solution_hydrogens geom
_atom_sites_solution_primary dual
_audit_creation_date 2021-09-17
_audit_creation_method
;
Olex2 1.2
(compiled 2018.05.29 svn.r3508 for OlexSys, GUI svn.r5506)
;
_audit_update_record
;
2021-09-16 deposited with the CCDC.	2021-10-25 downloaded from the CCDC.
;
_cell_angle_alpha 106.492(2)
_cell_angle_beta 95.327(2)
_cell_angle_gamma 97.944(2)
_cell_formula_units_Z 2
_cell_length_a 8.2757(6)
_cell_length_b 12.3903(9)
_cell_length_c 13.7007(10)
_cell_measurement_reflns_used 9972
_cell_measurement_temperature 273
_cell_measurement_theta_max 28.317
_cell_measurement_theta_min 2.510
_cell_volume 1321.16(17)
_computing_cell_refinement 'SAINT V8.38A (?, 2016)'
_computing_data_reduction 'SAINT V8.38A (?, 2016)'
_computing_molecular_graphics 'Olex2 (Dolomanov et al., 2009)'
_computing_publication_material 'Olex2 (Dolomanov et al., 2009)'
_computing_structure_refinement 'ShelXL (Sheldrick, 2015)'
_computing_structure_solution 'ShelXT (Sheldrick, 2015)'
_diffrn_ambient_temperature 273.15
_diffrn_measured_fraction_theta_full 0.998
_diffrn_measured_fraction_theta_max 0.996
_diffrn_measurement_device_type 'Bruker APEX-II CCD'
_diffrn_measurement_method '\f and \w scans'
_diffrn_radiation_type MoK\a
_diffrn_radiation_wavelength 0.71073
_diffrn_reflns_av_R_equivalents 0.0460
_diffrn_reflns_av_unetI/netI 0.0350
_diffrn_reflns_Laue_measured_fraction_full 0.998
_diffrn_reflns_Laue_measured_fraction_max 0.996
_diffrn_reflns_limit_h_max 11
_diffrn_reflns_limit_h_min -11
_diffrn_reflns_limit_k_max 16
_diffrn_reflns_limit_k_min -16
_diffrn_reflns_limit_l_max 18
_diffrn_reflns_limit_l_min -18
_diffrn_reflns_number 33836
_diffrn_reflns_point_group_measured_fraction_full 0.998
_diffrn_reflns_point_group_measured_fraction_max 0.996
_diffrn_reflns_theta_full 25.242
_diffrn_reflns_theta_max 28.340
_diffrn_reflns_theta_min 2.509
_diffrn_standards_number 0
_exptl_absorpt_coefficient_mu 0.078
_exptl_absorpt_correction_T_max 0.7457
_exptl_absorpt_correction_T_min 0.6448
_exptl_absorpt_correction_type multi-scan
_exptl_absorpt_process_details
'SADABS-2016/2 (Bruker,2016/2) was used for absorption correction. wR2(int) was 0.1009 before and 0.0646 after correction. The Ratio of minimum to maximum transmission is 0.8647. The \l/2 correction factor is Not present.'
_exptl_crystal_colour 'clear colourless'
_exptl_crystal_colour_lustre clear
_exptl_crystal_colour_primary colourless
_exptl_crystal_density_diffrn 1.218
_exptl_crystal_description needle
_exptl_crystal_F_000 520
_exptl_crystal_preparation 'Cobalt cataluzed annulation'
_exptl_crystal_recrystallization_method 'Slow Evaporation in dichloromethane solvent'
_exptl_crystal_size_max 0.2
_exptl_crystal_size_mid 0.2
_exptl_crystal_size_min 0.1
_refine_diff_density_max 0.299
_refine_diff_density_min -0.256
_refine_diff_density_rms 0.052
_refine_ls_extinction_method none
_refine_ls_goodness_of_fit_ref 1.046
_refine_ls_hydrogen_treatment constr
_refine_ls_matrix_type full
_refine_ls_number_parameters 330
_refine_ls_number_reflns 6569
_refine_ls_number_restraints 0
_refine_ls_restrained_S_all 1.046
_refine_ls_R_factor_all 0.0669
_refine_ls_R_factor_gt 0.0483
_refine_ls_shift/su_max 0.000
_refine_ls_shift/su_mean 0.000
_refine_ls_structure_factor_coef Fsqd
_refine_ls_weighting_details 'w=1/[\s^2^(Fo^2^)+(0.0347P)^2^+0.9323P] where P=(Fo^2^+2Fc^2^)/3'
_refine_ls_weighting_scheme calc
_refine_ls_wR_factor_gt 0.1056
_refine_ls_wR_factor_ref 0.1179
_reflns_Friedel_coverage 0.000
_reflns_number_gt 5179
_reflns_number_total 6569
_reflns_threshold_expression 'I > 2\s(I)'
_cod_data_source_file d1cc05263b2.cif
_cod_data_source_block 24auga_0m
_cod_database_code 7129179
_shelx_shelxl_version_number 2017/1
_shelx_space_group_comment
;
The symmetry employed for this shelxl refinement is uniquely defined
by the following loop, which should always be used as a source of
symmetry information in preference to the above space-group names.
They are only intended as comments.
;
_shelx_estimated_absorpt_t_max 0.992
_shelx_estimated_absorpt_t_min 0.985
_olex2_refinement_description
;
1. Fixed Uiso
 At 1.2 times of:
  All C(H) groups, All C(H,H) groups
 At 1.5 times of:
  All C(H,H,H) groups
2.a Secondary CH2 refined with riding coordinates:
 C24(H24A,H24B), C26(H26A,H26B), C25(H25A,H25B), C29(H29A,H29B), C28(H28A,
 H28B), C27(H27A,H27B)
2.b Aromatic/amide H refined with riding coordinates:
 C11(H11), C13(H13), C12(H12), C15(H15), C16(H16), C17(H17), C6(H6), C4(H4),
 C5(H5)
2.c Idealised Me refined as rotating group:
 C23(H23A,H23B,H23C), C31(H31A,H31B,H31C), C30(H30A,H30B,H30C), C22(H22A,H22B,
 H22C), C21(H21A,H21B,H21C)
;
_olex2_submission_original_sample_id BSRM-3890
_olex2_submission_special_instructions 'No special instructions were received'

loop_
_space_group_symop_operation_xyz
'x, y, z'
'-x, -y, -z'

loop_
_atom_site_label
_atom_site_type_symbol
_atom_site_fract_x
_atom_site_fract_y
_atom_site_fract_z
_atom_site_U_iso_or_equiv
_atom_site_adp_type
_atom_site_occupancy
_atom_site_site_symmetry_order
_atom_site_calc_flag
_atom_site_refinement_flags_posn
_atom_site_refinement_flags_adp
_atom_site_refinement_flags_occupancy
_atom_site_disorder_assembly
_atom_site_disorder_group
O2 O 0.37156(12) 0.67341(8) 0.70666(7) 0.0165(2) Uani 1 1 d . . . . .
O3 O 0.10729(13) 0.67905(9) 0.73219(8) 0.0237(2) Uani 1 1 d . . . . .
O1 O 0.31439(14) 0.31446(9) 0.74313(8) 0.0244(2) Uani 1 1 d . . . . .
N1 N 0.32686(14) 0.48831(10) 0.71918(8) 0.0151(2) Uani 1 1 d . . . . .
N2 N 0.64759(15) 0.57840(11) 0.81276(9) 0.0193(3) Uani 1 1 d . . . . .
C9 C 0.33084(16) 0.55737(11) 0.65505(10) 0.0150(3) Uani 1 1 d . . . . .
C18 C 0.52654(17) 0.58647(11) 0.87440(10) 0.0159(3) Uani 1 1 d . . . . .
C7 C 0.27743(16) 0.39423(12) 0.50684(10) 0.0148(3) Uani 1 1 d . . . . .
C8 C 0.30799(16) 0.51726(12) 0.55221(10) 0.0151(3) Uani 1 1 d . . . . .
C10 C 0.36090(17) 0.54019(11) 0.82912(10) 0.0157(3) Uani 1 1 d . . . . .
C14 C 0.55832(18) 0.64022(12) 0.98241(10) 0.0178(3) Uani 1 1 d . . . . .
C2 C 0.27389(16) 0.32044(12) 0.56939(10) 0.0154(3) Uani 1 1 d . . . . .
C1 C 0.30568(17) 0.36950(12) 0.68174(10) 0.0166(3) Uani 1 1 d . . . . .
C11 C 0.23581(18) 0.54485(12) 0.88761(11) 0.0185(3) Uani 1 1 d . . . . .
H11 H 0.128021 0.514211 0.856573 0.022 Uiso 1 1 calc R . . . .
C19 C 0.24543(17) 0.72813(12) 0.74301(10) 0.0172(3) Uani 1 1 d . . . . .
C24 C 0.31383(17) 0.59649(12) 0.48653(11) 0.0172(3) Uani 1 1 d . . . . .
H24A H 0.376941 0.568621 0.431225 0.021 Uiso 1 1 calc R . . . .
H24B H 0.371425 0.671484 0.527986 0.021 Uiso 1 1 calc R . . . .
C13 C 0.42682(19) 0.64285(12) 1.04184(11) 0.0202(3) Uani 1 1 d . . . . .
H13 H 0.447708 0.676464 1.112689 0.024 Uiso 1 1 calc R . . . .
C3 C 0.24349(17) 0.20013(12) 0.52355(11) 0.0186(3) Uani 1 1 d . . . . .
C12 C 0.26955(19) 0.59616(13) 0.99533(11) 0.0214(3) Uani 1 1 d . . . . .
H12 H 0.183814 0.598090 1.034795 0.026 Uiso 1 1 calc R . . . .
C15 C 0.72335(19) 0.68919(13) 1.02603(11) 0.0218(3) Uani 1 1 d . . . . .
H15 H 0.749907 0.725541 1.096287 0.026 Uiso 1 1 calc R . . . .
C16 C 0.84309(19) 0.68221(14) 0.96323(12) 0.0252(3) Uani 1 1 d . . . . .
H16 H 0.952142 0.714541 0.990050 0.030 Uiso 1 1 calc R . . . .
C26 C 0.15509(18) 0.66386(12) 0.35338(11) 0.0194(3) Uani 1 1 d . . . . .
H26A H 0.215309 0.620853 0.302770 0.023 Uiso 1 1 calc R . . . .
H26B H 0.044839 0.659243 0.319723 0.023 Uiso 1 1 calc R . . . .
C17 C 0.79892(19) 0.62527(14) 0.85713(12) 0.0237(3) Uani 1 1 d . . . . .
H17 H 0.882309 0.620542 0.815812 0.028 Uiso 1 1 calc R . . . .
C25 C 0.14340(17) 0.60848(13) 0.43972(11) 0.0189(3) Uani 1 1 d . . . . .
H25A H 0.075057 0.533481 0.412783 0.023 Uiso 1 1 calc R . . . .
H25B H 0.090890 0.654521 0.493171 0.023 Uiso 1 1 calc R . . . .
C6 C 0.25452(17) 0.34651(13) 0.39927(11) 0.0188(3) Uani 1 1 d . . . . .
H6 H 0.259686 0.394071 0.357537 0.023 Uiso 1 1 calc R . . . .
C29 C 0.13295(19) 0.84208(13) 0.23062(12) 0.0234(3) Uani 1 1 d . . . . .
H29A H 0.054924 0.880793 0.269956 0.028 Uiso 1 1 calc R . . . .
H29B H 0.078739 0.764513 0.194202 0.028 Uiso 1 1 calc R . . . .
C28 C 0.28107(19) 0.83881(13) 0.30408(11) 0.0218(3) Uani 1 1 d . . . . .
H28A H 0.341059 0.916085 0.334655 0.026 Uiso 1 1 calc R . . . .
H28B H 0.353796 0.794351 0.264619 0.026 Uiso 1 1 calc R . . . .
C4 C 0.21731(19) 0.15813(13) 0.41721(11) 0.0226(3) Uani 1 1 d . . . . .
H4 H 0.194189 0.079515 0.386045 0.027 Uiso 1 1 calc R . . . .
C20 C 0.30942(19) 0.85427(12) 0.79473(11) 0.0212(3) Uani 1 1 d . . . . .
C5 C 0.22470(19) 0.23048(13) 0.35580(11) 0.0233(3) Uani 1 1 d . . . . .
H5 H 0.209227 0.199671 0.284630 0.028 Uiso 1 1 calc R . . . .
C27 C 0.23983(19) 0.78862(13) 0.39041(11) 0.0221(3) Uani 1 1 d . . . . .
H27A H 0.340915 0.795039 0.435175 0.027 Uiso 1 1 calc R . . . .
H27B H 0.168880 0.833843 0.430864 0.027 Uiso 1 1 calc R . . . .
C23 C 0.4590(2) 0.86902(14) 0.87557(12) 0.0276(3) Uani 1 1 d . . . . .
H23A H 0.426370 0.834920 0.927038 0.041 Uiso 1 1 calc GR . . . .
H23B H 0.500792 0.948930 0.907184 0.041 Uiso 1 1 calc GR . . . .
H23C H 0.543288 0.832429 0.843004 0.041 Uiso 1 1 calc GR . . . .
C31 C 0.2392(2) 0.11532(13) 0.58366(12) 0.0255(3) Uani 1 1 d . . . . .
H31A H 0.346442 0.122957 0.620864 0.038 Uiso 1 1 calc GR . . . .
H31B H 0.207753 0.039249 0.537249 0.038 Uiso 1 1 calc GR . . . .
H31C H 0.160746 0.129715 0.631151 0.038 Uiso 1 1 calc GR . . . .
C30 C 0.1816(2) 0.90327(14) 0.15269(12) 0.0275(3) Uani 1 1 d . . . . .
H30A H 0.084634 0.905432 0.109529 0.041 Uiso 1 1 calc GR . . . .
H30B H 0.254460 0.862980 0.111161 0.041 Uiso 1 1 calc GR . . . .
H30C H 0.236432 0.979852 0.188376 0.041 Uiso 1 1 calc GR . . . .
C22 C 0.3604(2) 0.90763(14) 0.71165(13) 0.0320(4) Uani 1 1 d . . . . .
H22A H 0.447731 0.873028 0.681049 0.048 Uiso 1 1 calc GR . . . .
H22B H 0.397802 0.988249 0.742090 0.048 Uiso 1 1 calc GR . . . .
H22C H 0.267622 0.895021 0.659774 0.048 Uiso 1 1 calc GR . . . .
C21 C 0.1730(2) 0.90975(15) 0.84583(16) 0.0382(4) Uani 1 1 d . . . . .
H21A H 0.081244 0.901884 0.794557 0.057 Uiso 1 1 calc GR . . . .
H21B H 0.213639 0.989344 0.879953 0.057 Uiso 1 1 calc GR . . . .
H21C H 0.138356 0.872945 0.895144 0.057 Uiso 1 1 calc GR . . . .

loop_
_atom_site_aniso_label
_atom_site_aniso_U_11
_atom_site_aniso_U_22
_atom_site_aniso_U_33
_atom_site_aniso_U_23
_atom_site_aniso_U_13
_atom_site_aniso_U_12
O2 0.0159(5) 0.0151(5) 0.0177(5) 0.0044(4) 0.0019(4) 0.0011(4)
O3 0.0181(5) 0.0238(5) 0.0305(6) 0.0102(5) 0.0052(4) 0.0024(4)
O1 0.0370(6) 0.0198(5) 0.0170(5) 0.0078(4) 0.0007(4) 0.0037(4)
N1 0.0164(6) 0.0167(6) 0.0119(5) 0.0052(4) 0.0006(4) 0.0011(4)
N2 0.0185(6) 0.0244(6) 0.0163(6) 0.0083(5) 0.0026(5) 0.0029(5)
C9 0.0127(6) 0.0152(6) 0.0172(6) 0.0056(5) 0.0015(5) 0.0019(5)
C18 0.0195(7) 0.0151(6) 0.0145(6) 0.0061(5) 0.0021(5) 0.0036(5)
C7 0.0110(6) 0.0187(6) 0.0150(6) 0.0054(5) 0.0013(5) 0.0027(5)
C8 0.0124(6) 0.0174(6) 0.0166(6) 0.0073(5) 0.0014(5) 0.0017(5)
C10 0.0204(7) 0.0151(6) 0.0125(6) 0.0055(5) 0.0013(5) 0.0038(5)
C14 0.0237(7) 0.0160(6) 0.0149(6) 0.0070(5) 0.0009(5) 0.0037(5)
C2 0.0125(6) 0.0187(6) 0.0152(6) 0.0061(5) 0.0011(5) 0.0023(5)
C1 0.0153(6) 0.0179(6) 0.0168(6) 0.0063(5) 0.0019(5) 0.0011(5)
C11 0.0181(7) 0.0198(7) 0.0191(7) 0.0079(6) 0.0029(5) 0.0039(5)
C19 0.0201(7) 0.0175(6) 0.0158(6) 0.0075(5) 0.0030(5) 0.0039(5)
C24 0.0157(6) 0.0202(7) 0.0174(6) 0.0093(5) 0.0016(5) 0.0019(5)
C13 0.0293(8) 0.0192(7) 0.0135(6) 0.0049(5) 0.0040(6) 0.0081(6)
C3 0.0180(7) 0.0187(7) 0.0192(7) 0.0060(5) 0.0027(5) 0.0032(5)
C12 0.0247(7) 0.0239(7) 0.0190(7) 0.0084(6) 0.0083(6) 0.0079(6)
C15 0.0287(8) 0.0198(7) 0.0156(7) 0.0060(5) -0.0021(6) 0.0017(6)
C16 0.0207(7) 0.0300(8) 0.0235(8) 0.0115(6) -0.0035(6) -0.0036(6)
C26 0.0200(7) 0.0201(7) 0.0188(7) 0.0085(6) -0.0004(5) 0.0021(5)
C17 0.0190(7) 0.0320(8) 0.0218(7) 0.0125(6) 0.0028(6) 0.0012(6)
C25 0.0162(7) 0.0217(7) 0.0206(7) 0.0103(6) 0.0012(5) 0.0015(5)
C6 0.0182(7) 0.0235(7) 0.0159(6) 0.0077(6) 0.0018(5) 0.0043(5)
C29 0.0267(8) 0.0229(7) 0.0216(7) 0.0102(6) 0.0008(6) 0.0018(6)
C28 0.0245(8) 0.0196(7) 0.0229(7) 0.0093(6) 0.0032(6) 0.0026(6)
C4 0.0279(8) 0.0166(7) 0.0198(7) 0.0010(6) 0.0015(6) 0.0030(6)
C20 0.0247(7) 0.0176(7) 0.0219(7) 0.0062(6) 0.0039(6) 0.0040(6)
C5 0.0273(8) 0.0256(8) 0.0144(7) 0.0022(6) 0.0009(6) 0.0055(6)
C27 0.0270(8) 0.0199(7) 0.0190(7) 0.0072(6) -0.0001(6) 0.0019(6)
C23 0.0337(9) 0.0213(7) 0.0229(8) 0.0024(6) -0.0014(6) 0.0006(6)
C31 0.0365(9) 0.0171(7) 0.0233(7) 0.0074(6) 0.0043(6) 0.0029(6)
C30 0.0383(9) 0.0238(8) 0.0234(8) 0.0115(6) 0.0041(7) 0.0055(7)
C22 0.0475(11) 0.0197(8) 0.0292(8) 0.0117(7) 0.0029(7) 0.0000(7)
C21 0.0361(10) 0.0251(8) 0.0494(11) 0.0010(8) 0.0131(8) 0.0093(7)

loop_
_atom_type_symbol
_atom_type_description
_atom_type_scat_dispersion_real
_atom_type_scat_dispersion_imag
_atom_type_scat_source
C C 0.0033 0.0016 'International Tables Vol C Tables 4.2.6.8 and 6.1.1.4'
H H 0.0000 0.0000 'International Tables Vol C Tables 4.2.6.8 and 6.1.1.4'
N N 0.0061 0.0033 'International Tables Vol C Tables 4.2.6.8 and 6.1.1.4'
O O 0.0106 0.0060 'International Tables Vol C Tables 4.2.6.8 and 6.1.1.4'

loop_
_geom_angle_atom_site_label_1
_geom_angle_atom_site_label_2
_geom_angle_atom_site_label_3
_geom_angle
_geom_angle_site_symmetry_1
_geom_angle_site_symmetry_3
_geom_angle_publ_flag
C19 O2 C9 116.90(11) . . ?
C9 N1 C10 119.51(11) . . ?
C9 N1 C1 122.57(11) . . ?
C1 N1 C10 117.67(11) . . ?
C17 N2 C18 117.10(12) . . ?
O2 C9 N1 114.07(11) . . ?
C8 C9 O2 121.90(12) . . ?
C8 C9 N1 123.91(12) . . ?
N2 C18 C10 118.90(12) . . ?
N2 C18 C14 122.98(13) . . ?
C10 C18 C14 118.12(12) . . ?
C2 C7 C8 120.97(12) . . ?
C6 C7 C8 119.92(12) . . ?
C6 C7 C2 119.09(12) . . ?
C9 C8 C7 117.04(12) . . ?
C9 C8 C24 121.53(12) . . ?
C7 C8 C24 121.43(12) . . ?
C18 C10 N1 118.53(12) . . ?
C11 C10 N1 120.35(13) . . ?
C11 C10 C18 121.11(13) . . ?
C13 C14 C18 119.80(13) . . ?
C15 C14 C18 117.51(13) . . ?
C15 C14 C13 122.69(13) . . ?
C7 C2 C1 119.50(12) . . ?
C7 C2 C3 120.16(12) . . ?
C3 C2 C1 120.32(12) . . ?
O1 C1 N1 118.91(12) . . ?
O1 C1 C2 125.24(13) . . ?
N1 C1 C2 115.85(11) . . ?
C10 C11 C12 120.21(14) . . ?
O2 C19 C20 110.24(12) . . ?
O3 C19 O2 122.35(13) . . ?
O3 C19 C20 127.41(13) . . ?
C8 C24 C25 114.10(11) . . ?
C12 C13 C14 120.14(13) . . ?
C2 C3 C31 123.89(13) . . ?
C4 C3 C2 118.11(13) . . ?
C4 C3 C31 118.01(13) . . ?
C13 C12 C11 120.59(13) . . ?
C16 C15 C14 118.95(13) . . ?
C15 C16 C17 119.09(14) . . ?
C27 C26 C25 113.57(12) . . ?
N2 C17 C16 124.36(14) . . ?
C26 C25 C24 111.98(11) . . ?
C5 C6 C7 120.30(13) . . ?
C28 C29 C30 112.27(13) . . ?
C29 C28 C27 115.12(13) . . ?
C3 C4 C5 121.75(13) . . ?
C19 C20 C23 109.60(12) . . ?
C19 C20 C22 107.81(12) . . ?
C19 C20 C21 109.12(13) . . ?
C22 C20 C23 109.93(13) . . ?
C21 C20 C23 110.02(14) . . ?
C21 C20 C22 110.32(14) . . ?
C6 C5 C4 120.55(13) . . ?
C26 C27 C28 114.25(12) . . ?

loop_
_geom_bond_atom_site_label_1
_geom_bond_atom_site_label_2
_geom_bond_distance
_geom_bond_site_symmetry_2
_geom_bond_publ_flag
O2 C9 1.3876(16) . ?
O2 C19 1.3776(17) . ?
O3 C19 1.1933(17) . ?
O1 C1 1.2271(16) . ?
N1 C9 1.3891(17) . ?
N1 C10 1.4432(17) . ?
N1 C1 1.3943(17) . ?
N2 C18 1.3651(18) . ?
N2 C17 1.3162(19) . ?
C9 C8 1.3398(19) . ?
C18 C10 1.4197(19) . ?
C18 C14 1.4221(19) . ?
C7 C8 1.4492(19) . ?
C7 C2 1.4189(18) . ?
C7 C6 1.4072(19) . ?
C8 C24 1.5075(18) . ?
C10 C11 1.3643(19) . ?
C14 C13 1.417(2) . ?
C14 C15 1.416(2) . ?
C2 C1 1.4688(19) . ?
C2 C3 1.4196(19) . ?
C11 C12 1.415(2) . ?
C19 C20 1.516(2) . ?
C24 C25 1.5384(19) . ?
C13 C12 1.365(2) . ?
C3 C4 1.386(2) . ?
C3 C31 1.507(2) . ?
C15 C16 1.367(2) . ?
C16 C17 1.411(2) . ?
C26 C25 1.5308(19) . ?
C26 C27 1.526(2) . ?
C6 C5 1.368(2) . ?
C29 C28 1.525(2) . ?
C29 C30 1.527(2) . ?
C28 C27 1.528(2) . ?
C4 C5 1.392(2) . ?
C20 C23 1.536(2) . ?
C20 C22 1.533(2) . ?
C20 C21 1.525(2) . ?
